data_9014294
loop_
_publ_author_name
'Merlino, S.'
'Perchiazzi, N.'

_publ_section_title
;
 The crystal structure of hiortdahlite II
;
_journal_name_full 'Mineralogy and Petrology'
_journal_page_first 25
_journal_page_last 35
_journal_volume 37
_journal_year 2010
_chemical_compound_source 'Kipawa river, Canada'
_chemical_formula_sum 'Ca4 F3 Na2 O15 Si4 Y Zr'
_chemical_name_mineral Hiortdahlite
_space_group_IT_number 2
_symmetry_space_group_name_Hall '-P 1'
_symmetry_space_group_name_H-M 'P -1'
_cell_angle_alpha 89.92
_cell_angle_beta 109.21
_cell_angle_gamma 90.06
_cell_formula_units_Z 2
_cell_length_a 11.012
_cell_length_b 10.342
_cell_length_c 7.359
_cell_volume 791.421
_database_code_amcsd 0017878
_exptl_crystal_density_diffrn 3.339
_cod_original_formula_sum 'Ca4 Zr Y Na2 Si4 O15 F3'
_cod_database_code 9014294

loop_
_space_group_symop_operation_xyz
x,y,z
-x,-y,-z

loop_
_atom_site_aniso_label
_atom_site_aniso_U_11
_atom_site_aniso_U_22
_atom_site_aniso_U_33
_atom_site_aniso_U_12
_atom_site_aniso_U_13
_atom_site_aniso_U_23
Cal 0.02870 0.01220 0.02450 -0.00570 0.01150 -0.00320
Ca2 0.03310 0.01810 0.02510 -0.00880 0.01000 -0.00450
Ca3 0.02400 0.01540 0.01880 0.00000 0.00690 -0.00100
Ca4 0.01530 0.01830 0.01240 0.00630 0.00400 0.00380
Zr 0.02800 0.02640 0.02140 0.00060 0.00790 0.00080
Y 0.02870 0.01270 0.01620 0.00220 0.00810 -0.00010
NaCal 0.02540 0.03230 0.02000 -0.00530 0.00520 0.00190
NaCa2 0.03170 0.03100 0.02280 0.01140 0.01130 0.00460
Sil 0.01970 0.01750 0.01750 -0.00060 0.00490 0.00120
Si2 0.01530 0.01650 0.01750 0.00280 0.00760 0.00010
Si3 0.01830 0.01540 0.01410 -0.00120 0.00240 0.00120
Si4 0.01240 0.01180 0.01490 -0.00070 0.00290 0.00190
O1 0.07010 0.14900 0.01150 0.02210 0.01270 0.00520
O2 0.02710 0.01360 0.05920 -0.00100 0.01580 0.00340
O3 0.03480 0.03520 0.04310 -0.00280 0.00190 0.00200
O4 0.03320 0.02110 0.04440 0.00870 0.02280 0.00490
O5 0.05210 0.03750 0.03290 0.01260 -0.00270 0.00530
O6 0.00780 0.04880 0.02960 0.01380 -0.00640 0.01050
O7 0.02650 0.02510 0.05640 -0.00120 0.02100 -0.01410
O8 0.11790 0.06910 0.03170 -0.01770 0.03940 -0.01150
O9 0.02180 0.02460 0.03940 0.00040 0.01070 -0.00970
O10 0.02360 0.03440 0.03160 0.00090 -0.00880 0.00740
O11 0.04950 0.00720 0.04400 -0.00790 0.01450 -0.00620
O12 0.06470 0.03300 0.05100 -0.01960 0.00800 0.01070
O13 0.02960 0.03000 0.04180 -0.00610 -0.00360 -0.01700
O14 0.02450 0.03020 0.05770 -0.00180 0.02170 0.00470
O15 0.01320 0.03640 0.02500 -0.00160 0.00830 -0.00450
Fl 0.01240 0.02670 0.02830 0.00410 0.00130 0.00180
F2 0.03650 0.03510 0.03470 -0.00380 0.01830 -0.00990
F3 0.02680 0.02270 0.05150 -0.00860 0.00490 -0.00520

loop_
_atom_site_label
_atom_site_fract_x
_atom_site_fract_y
_atom_site_fract_z
_atom_site_U_iso_or_equiv
_atom_site_type_symbol
_atom_site_attached_hydrogens
Cal 0.42690 0.37090 0.84250 0.02115 Ca 0
Ca2 0.30390 0.09790 0.52670 0.02533 Ca 0
Ca3 0.92970 0.12810 0.84570 0.01938 Ca 0
Ca4 0.80300 0.39880 0.52640 0.01545 Ca 0
Zr 0.30020 0.09850 0.02510 0.02533 Zr 0
Y 0.80530 0.40390 0.02720 0.01900 Y 0
NaCal 0.42170 0.37660 0.33710 0.02647 Na 0
NaCa2 0.92030 0.12180 0.33160 0.02799 Na 0
Sil 0.62270 0.17250 0.21840 0.01849 Si 0
Si2 0.62050 0.17450 0.65750 0.01558 Si 0
Si3 0.12650 0.31900 0.22230 0.01672 Si 0
Si4 0.12160 0.32100 0.65630 0.01343 Si 0
O1 0.62500 0.17060 0.44130 0.07700 O 0
O2 0.73770 0.27330 0.22820 0.03293 O 0
O3 0.74380 0.26120 0.76550 0.04053 O 0
O4 0.65710 0.02920 0.17410 0.03040 O 0
O5 0.64500 0.02950 0.73800 0.04496 O 0
O6 0.47850 0.21330 0.09810 0.03179 O 0
O7 0.48430 0.23400 0.63660 0.03420 O 0
O8 0.13400 0.29870 0.44560 0.06928 O 0
O9 0.24090 0.22720 0.21050 0.02850 O 0
O10 0.23930 0.23250 0.78910 0.03432 O 0
O11 0.15870 0.47000 0.20090 0.03382 O 0
O12 0.14840 0.46580 0.70550 0.05231 O 0
O13 0.98740 0.27020 0.09080 0.03762 O 0
O14 0.98280 0.26880 0.64340 0.03546 O 0
O15 0.11230 0.01570 0.94080 0.02432 O 0
Fl 0.61160 0.49490 0.93330 0.02381 F 0
F2 0.39130 0.50810 0.57610 0.03382 F 0
F3 0.89060 -0.00050 0.58270 0.03559 F 0

loop_
_cod_changelog_entry_id
_cod_changelog_entry_author
_cod_changelog_entry_date
_cod_changelog_entry_text
1
;cod-tools version 3.8.0
Id: cif_guess_AMCSD_atom_types 9581 2023-05-17 12:35:41Z saulius
;
2023-05-23T09:21:09+03:00
;Derived atom types and hydrogen counts
from atom names that follow the AMCSD naming convention
(Wat == water, O-H == hydroxyl).
;

loop_
_cod_related_entry_id
_cod_related_entry_database
_cod_related_entry_code
1 AMCSD 0017878
